data_7239940
loop_
_publ_author_name
'Guergueb, Mouhieddinne'
'Nasri, Soumaya'
'Brahmi, Jihed'
'Loiseau, Fr\'ed\'erique'
'Molton, Florian'
'Roisnel, Thierry'
'Guerineau, Vincent'
'Turowska-Tyrk, Ilona'
'Aouadi, Ka\"iss'
'Nasri, Habib'

_publ_section_title
;
 Effect of the coordination of \p-acceptor 4-cyanopyridine ligand on the
 structural and electronic properties of meso-tetra(para-methoxy) and
 meso-tetra(para-chlorophenyl) porphyrin cobalt(ii) coordination
 compounds. Application in the catalytic degradation of methylene blue dye
;
_journal_issue 12
_journal_name_full 'RSC Advances'
_journal_page_first 6900
_journal_page_last 6918
_journal_paper_doi 10.1039/C9RA08504A
_journal_volume 10
_journal_year 2020
_chemical_formula_sum 'C50 H28 Cl4 Co N6'
_chemical_formula_weight 913.51
_space_group_crystal_system triclinic
_space_group_IT_number 2
_space_group_name_Hall '-P 1'
_space_group_name_H-M_alt 'P -1'
_atom_sites_solution_hydrogens geom
_audit_creation_method SHELXL-2018/3
_audit_update_record
;
2019-08-31 deposited with the CCDC.	2020-01-13 downloaded from the CCDC.
;
_cell_angle_alpha 83.38(3)
_cell_angle_beta 83.88(3)
_cell_angle_gamma 88.67(3)
_cell_formula_units_Z 2
_cell_length_a 11.081(2)
_cell_length_b 13.386(3)
_cell_length_c 15.426(3)
_cell_measurement_reflns_used 33066
_cell_measurement_temperature 200(2)
_cell_measurement_theta_max 27.500
_cell_measurement_theta_min 2.165
_cell_volume 2259.8(8)
_computing_cell_refinement EvalCCD
_computing_data_collection Collect
_computing_data_reduction EvalCCD
_computing_structure_refinement 'SHELXL-2018/3 (Sheldrick, 2018)'
_diffrn_ambient_temperature 200(2)
_diffrn_detector_type 'APEX II'
_diffrn_measured_fraction_theta_full 0.989
_diffrn_measured_fraction_theta_max 0.987
_diffrn_measurement_device '\k-geometry 4 circles diffractometer'
_diffrn_measurement_device_type 'Bruker-AXS-enraf-nonius KappaAPEXII'
_diffrn_measurement_method '\f and \w scans'
_diffrn_radiation_type MoK\a
_diffrn_radiation_wavelength 0.71073
_diffrn_reflns_av_R_equivalents 0.0644
_diffrn_reflns_av_unetI/netI 0.0527
_diffrn_reflns_Laue_measured_fraction_full 0.989
_diffrn_reflns_Laue_measured_fraction_max 0.987
_diffrn_reflns_limit_h_max 13
_diffrn_reflns_limit_h_min -13
_diffrn_reflns_limit_k_max 16
_diffrn_reflns_limit_k_min -16
_diffrn_reflns_limit_l_max 19
_diffrn_reflns_limit_l_min -18
_diffrn_reflns_number 30240
_diffrn_reflns_point_group_measured_fraction_full 0.989
_diffrn_reflns_point_group_measured_fraction_max 0.987
_diffrn_reflns_theta_full 25.242
_diffrn_reflns_theta_max 25.999
_diffrn_reflns_theta_min 1.915
_diffrn_source 'Incoatec ISG250'
_diffrn_source_type 'Microfocus sealed tube'
_exptl_absorpt_coefficient_mu 0.658
_exptl_absorpt_correction_T_max 1.000
_exptl_absorpt_correction_T_min 0.750
_exptl_absorpt_correction_type multi-scan
_exptl_absorpt_process_details
;
SADABS-2004/1 (Bruker,2004) was used for absorption correction.
R(int) was 0.2880 before and 0.0976 after correction.
The Ratio of minimum to maximum transmission is 0.3047.
The \l/2 correction factor is 0.0015.
;
_exptl_crystal_colour black
_exptl_crystal_density_diffrn 1.343
_exptl_crystal_description block
_exptl_crystal_F_000 930
_exptl_crystal_size_max 0.40
_exptl_crystal_size_mid 0.30
_exptl_crystal_size_min 0.29
_refine_diff_density_max 0.822
_refine_diff_density_min -0.951
_refine_diff_density_rms 0.109
_refine_ls_extinction_method none
_refine_ls_goodness_of_fit_ref 1.131
_refine_ls_hydrogen_treatment constr
_refine_ls_matrix_type full
_refine_ls_number_parameters 587
_refine_ls_number_reflns 8766
_refine_ls_number_restraints 0
_refine_ls_restrained_S_all 1.131
_refine_ls_R_factor_all 0.0821
_refine_ls_R_factor_gt 0.0638
_refine_ls_shift/su_max 0.001
_refine_ls_shift/su_mean 0.000
_refine_ls_structure_factor_coef Fsqd
_refine_ls_weighting_details 'w=1/[\s^2^(Fo^2^)+(0.1311P)^2^+0.5666P] where P=(Fo^2^+2Fc^2^)/3'
_refine_ls_weighting_scheme calc
_refine_ls_wR_factor_gt 0.1801
_refine_ls_wR_factor_ref 0.2025
_reflns_Friedel_coverage 0.000
_reflns_number_gt 6899
_reflns_number_total 8766
_reflns_threshold_expression 'I > 2\s(I)'
_cod_data_source_file c9ra08504a2.cif
_cod_data_source_block 2
_cod_depositor_comments 'Adding full bibliography for 7239940--7239941.cif.'
_cod_database_code 7239940
_shelx_shelxl_version_number 2018/3
_shelx_space_group_comment
;
The symmetry employed for this shelxl refinement is uniquely defined
by the following loop, which should always be used as a source of
symmetry information in preference to the above space-group names.
They are only intended as comments.
;

loop_
_space_group_symop_operation_xyz
'x, y, z'
'-x, -y, -z'

loop_
_atom_site_label
_atom_site_type_symbol
_atom_site_fract_x
_atom_site_fract_y
_atom_site_fract_z
_atom_site_U_iso_or_equiv
_atom_site_adp_type
_atom_site_occupancy
_atom_site_site_symmetry_order
_atom_site_calc_flag
_atom_site_refinement_flags_posn
_atom_site_refinement_flags_adp
_atom_site_refinement_flags_occupancy
_atom_site_disorder_assembly
_atom_site_disorder_group
Co Co 0.07740(3) 0.44258(3) 0.66896(2) 0.02717(16) Uani 1 1 d . . . . .
N1 N 0.1864(2) 0.39158(16) 0.57421(14) 0.0271(5) Uani 1 1 d . . . . .
N3 N -0.0428(2) 0.49092(18) 0.75996(16) 0.0313(5) Uani 1 1 d . . . . .
N2 N 0.0677(2) 0.57352(17) 0.59627(16) 0.0291(5) Uani 1 1 d . . . . .
N5 N 0.2259(2) 0.48739(18) 0.73931(16) 0.0329(5) Uani 1 1 d . . . . .
N4 N 0.0630(2) 0.30459(18) 0.73072(16) 0.0305(5) Uani 1 1 d . . . . .
C1 C 0.2248(3) 0.2934(2) 0.56757(18) 0.0283(6) Uani 1 1 d . . . . .
C2 C 0.3072(3) 0.2885(2) 0.49037(19) 0.0323(6) Uani 1 1 d . . . . .
H2 H 0.343808 0.230806 0.470847 0.039 Uiso 1 1 calc R U . . .
C3 C 0.3216(3) 0.3831(2) 0.45136(19) 0.0338(6) Uani 1 1 d . . . . .
H3 H 0.371887 0.403261 0.400451 0.041 Uiso 1 1 calc R U . . .
C4 C 0.2452(3) 0.4472(2) 0.50265(18) 0.0292(6) Uani 1 1 d . . . . .
C5 C 0.2260(3) 0.5486(2) 0.47587(18) 0.0289(6) Uani 1 1 d . . . . .
C6 C 0.1344(3) 0.6050(2) 0.5177(2) 0.0320(6) Uani 1 1 d . . . . .
C7 C 0.0981(3) 0.7047(2) 0.4846(2) 0.0362(7) Uani 1 1 d . . . . .
H7 H 0.129862 0.741722 0.432827 0.043 Uiso 1 1 calc R U . . .
C8 C 0.0098(3) 0.7341(2) 0.5427(2) 0.0354(7) Uani 1 1 d . . . . .
H8 H -0.032759 0.794873 0.537950 0.043 Uiso 1 1 calc R U . . .
C9 C -0.0075(3) 0.6546(2) 0.6139(2) 0.0318(6) Uani 1 1 d . . . . .
C10 C -0.0805(3) 0.6625(2) 0.6917(2) 0.0339(7) Uani 1 1 d . . . . .
C11 C -0.0943(3) 0.5855(2) 0.7602(2) 0.0344(6) Uani 1 1 d . . . . .
C12 C -0.1648(3) 0.5939(3) 0.8427(2) 0.0458(8) Uani 1 1 d . . . . .
H12 H -0.207638 0.650490 0.859175 0.055 Uiso 1 1 calc R U . . .
C13 C -0.1572(3) 0.5039(3) 0.8921(2) 0.0454(8) Uani 1 1 d . . . . .
H13 H -0.193386 0.486956 0.949001 0.054 Uiso 1 1 calc R U . . .
C14 C -0.0827(3) 0.4401(2) 0.83996(19) 0.0341(6) Uani 1 1 d . . . . .
C15 C -0.0611(3) 0.3389(2) 0.86712(19) 0.0332(6) Uani 1 1 d . . . . .
C16 C 0.0039(3) 0.2753(2) 0.81271(19) 0.0342(6) Uani 1 1 d . . . . .
C17 C 0.0182(4) 0.1692(2) 0.8357(2) 0.0463(8) Uani 1 1 d . . . . .
H17 H -0.013709 0.132113 0.887394 0.056 Uiso 1 1 calc R U . . .
C18 C 0.0856(3) 0.1337(2) 0.7690(2) 0.0440(8) Uani 1 1 d . . . . .
H18 H 0.109719 0.067083 0.765654 0.053 Uiso 1 1 calc R U . . .
C19 C 0.1142(3) 0.2171(2) 0.7032(2) 0.0330(6) Uani 1 1 d . . . . .
C20 C 0.1887(3) 0.2108(2) 0.62647(19) 0.0309(6) Uani 1 1 d . . . . .
C21 C 0.3063(3) 0.5979(2) 0.39994(19) 0.0314(6) Uani 1 1 d . . . . .
C22 C 0.4276(3) 0.6104(2) 0.4075(2) 0.0356(7) Uani 1 1 d . . . . .
H22 H 0.458852 0.585980 0.459544 0.043 Uiso 1 1 calc R U . . .
C23 C 0.5044(3) 0.6586(2) 0.3391(2) 0.0418(7) Uani 1 1 d . . . . .
H23 H 0.586391 0.665754 0.344739 0.050 Uiso 1 1 calc R U . . .
C24 C 0.4570(3) 0.6953(2) 0.2632(2) 0.0436(8) Uani 1 1 d . . . . .
C25 C 0.3369(4) 0.6835(3) 0.2530(2) 0.0533(9) Uani 1 1 d . . . . .
H25 H 0.306432 0.708426 0.200763 0.064 Uiso 1 1 calc R U . . .
C26 C 0.2615(3) 0.6344(3) 0.3208(2) 0.0456(8) Uani 1 1 d . . . . .
H26 H 0.180313 0.625469 0.313776 0.055 Uiso 1 1 calc R U . . .
C27 C -0.1463(3) 0.7610(2) 0.7021(2) 0.0372(7) Uani 1 1 d . . . . .
C28 C -0.0821(4) 0.8493(3) 0.6976(2) 0.0478(8) Uani 1 1 d . . . . .
H28 H 0.002284 0.847394 0.690039 0.057 Uiso 1 1 calc R U . . .
C29 C -0.1424(4) 0.9409(3) 0.7044(3) 0.0580(10) Uani 1 1 d . . . . .
H29 H -0.098681 0.999926 0.701326 0.070 Uiso 1 1 calc R U . . .
C30 C -0.2656(4) 0.9435(3) 0.7155(3) 0.0613(11) Uani 1 1 d . . . . .
C31 C -0.3319(4) 0.8577(3) 0.7224(3) 0.0572(10) Uani 1 1 d . . . . .
H31 H -0.416190 0.860283 0.731528 0.069 Uiso 1 1 calc R U . . .
C32 C -0.2716(3) 0.7666(3) 0.7156(2) 0.0443(8) Uani 1 1 d . . . . .
H32 H -0.316369 0.707960 0.720273 0.053 Uiso 1 1 calc R U . . .
C33 C -0.1117(3) 0.2959(2) 0.95710(19) 0.0376(7) Uani 1 1 d . . . . .
C36 C -0.1972(4) 0.2124(3) 1.1243(2) 0.0506(9) Uani 1 1 d . . . . .
C34 C -0.0650(6) 0.3260(6) 1.0300(4) 0.0448(16) Uani 0.631(12) 1 d . . P A 1
H34 H -0.004157 0.373929 1.022460 0.054 Uiso 0.631(12) 1 calc R U P A 1
C35 C -0.1088(7) 0.2849(6) 1.1140(4) 0.0534(19) Uani 0.631(12) 1 d . . P A 1
H35 H -0.078770 0.306104 1.162819 0.064 Uiso 0.631(12) 1 calc R U P A 1
C37 C -0.2448(8) 0.1843(8) 1.0559(5) 0.062(2) Uani 0.631(12) 1 d . . P A 1
H37 H -0.308241 0.138701 1.064510 0.074 Uiso 0.631(12) 1 calc R U P A 1
C38 C -0.2001(7) 0.2228(7) 0.9707(4) 0.0536(19) Uani 0.631(12) 1 d . . P A 1
H38 H -0.229896 0.199123 0.922860 0.064 Uiso 0.631(12) 1 calc R U P A 1
C34A C -0.0333(12) 0.2677(14) 1.0189(8) 0.059(4) Uani 0.369(12) 1 d . . P A 2
H34A H 0.049387 0.279134 1.005084 0.070 Uiso 0.369(12) 1 calc R U P A 2
C35A C -0.0761(12) 0.2218(14) 1.1025(7) 0.063(4) Uani 0.369(12) 1 d . . P A 2
H35A H -0.021967 0.198151 1.142429 0.075 Uiso 0.369(12) 1 calc R U P A 2
C37A C -0.2806(10) 0.2401(10) 1.0628(6) 0.046(3) Uani 0.369(12) 1 d . . P A 2
H37A H -0.363503 0.230328 1.077227 0.055 Uiso 0.369(12) 1 calc R U P A 2
C38A C -0.2345(9) 0.2827(10) 0.9797(5) 0.039(3) Uani 0.369(12) 1 d . . P A 2
H38A H -0.287928 0.302753 0.938322 0.047 Uiso 0.369(12) 1 calc R U P A 2
C39 C 0.2379(3) 0.1096(2) 0.60598(18) 0.0319(6) Uani 1 1 d . . . . .
C40 C 0.3561(3) 0.0805(2) 0.6186(2) 0.0386(7) Uani 1 1 d . . . . .
H40 H 0.404997 0.123502 0.642324 0.046 Uiso 1 1 calc R U . . .
C41 C 0.4032(3) -0.0107(2) 0.5967(2) 0.0408(7) Uani 1 1 d . . . . .
H41 H 0.483066 -0.028772 0.604766 0.049 Uiso 1 1 calc R U . . .
C43 C 0.2116(3) -0.0482(2) 0.5491(2) 0.0450(8) Uani 1 1 d . . . . .
H43 H 0.163207 -0.091494 0.525277 0.054 Uiso 1 1 calc R U . . .
C42 C 0.3292(3) -0.0746(2) 0.5626(2) 0.0375(7) Uani 1 1 d . . . . .
C44 C 0.1658(3) 0.0441(2) 0.5716(2) 0.0395(7) Uani 1 1 d . . . . .
H44 H 0.085887 0.061990 0.563411 0.047 Uiso 1 1 calc R U . . .
C45 C 0.2948(3) 0.5671(3) 0.7084(2) 0.0424(7) Uani 1 1 d . . . . .
H45 H 0.283557 0.600160 0.653332 0.051 Uiso 1 1 calc R U . . .
C46 C 0.3819(3) 0.6025(3) 0.7548(2) 0.0474(8) Uani 1 1 d . . . . .
H46 H 0.428445 0.657911 0.731219 0.057 Uiso 1 1 calc R U . . .
C47 C 0.3985(3) 0.5540(3) 0.8366(2) 0.0419(8) Uani 1 1 d . . . . .
C48 C 0.3285(3) 0.4702(3) 0.8690(2) 0.0446(8) Uani 1 1 d . . . . .
H48 H 0.338127 0.435282 0.923569 0.054 Uiso 1 1 calc R U . . .
C49 C 0.2442(3) 0.4407(2) 0.8175(2) 0.0393(7) Uani 1 1 d . . . . .
H49 H 0.197417 0.384621 0.838885 0.047 Uiso 1 1 calc R U . . .
C50 C 0.4840(4) 0.5900(3) 0.8900(3) 0.0581(10) Uani 1 1 d . . . . .
N6 N 0.5512(4) 0.6177(4) 0.9333(3) 0.0784(12) Uani 1 1 d . . . . .
Cl1 Cl 0.55016(11) 0.76253(8) 0.17936(7) 0.0689(3) Uani 1 1 d . . . . .
Cl2 Cl -0.34019(16) 1.05872(10) 0.72267(13) 0.1086(6) Uani 1 1 d . . . . .
Cl3 Cl -0.24927(12) 0.15609(9) 1.22894(7) 0.0750(4) Uani 1 1 d . . . . .
Cl4 Cl 0.38658(9) -0.19076(6) 0.53601(7) 0.0586(3) Uani 1 1 d . . . . .

loop_
_atom_site_aniso_label
_atom_site_aniso_U_11
_atom_site_aniso_U_22
_atom_site_aniso_U_33
_atom_site_aniso_U_23
_atom_site_aniso_U_13
_atom_site_aniso_U_12
Co 0.0336(3) 0.0170(2) 0.0312(2) -0.00448(15) -0.00376(17) 0.00533(16)
N1 0.0315(12) 0.0174(11) 0.0325(12) -0.0031(9) -0.0055(10) 0.0054(9)
N3 0.0355(13) 0.0232(12) 0.0355(12) -0.0061(9) -0.0032(10) 0.0047(10)
N2 0.0320(12) 0.0205(11) 0.0355(12) -0.0058(9) -0.0057(10) 0.0060(9)
N5 0.0396(14) 0.0253(12) 0.0341(12) -0.0058(9) -0.0038(10) 0.0053(10)
N4 0.0358(13) 0.0214(12) 0.0347(12) -0.0053(9) -0.0036(10) 0.0031(10)
C1 0.0323(14) 0.0191(13) 0.0348(14) -0.0062(10) -0.0069(11) 0.0042(11)
C2 0.0406(16) 0.0201(13) 0.0356(14) -0.0052(11) -0.0010(12) 0.0081(12)
C3 0.0396(16) 0.0267(15) 0.0344(14) -0.0061(11) 0.0016(12) 0.0058(12)
C4 0.0351(15) 0.0205(13) 0.0320(14) -0.0031(10) -0.0045(11) 0.0025(11)
C5 0.0333(15) 0.0223(13) 0.0314(14) -0.0033(11) -0.0052(11) 0.0020(11)
C6 0.0361(16) 0.0210(13) 0.0397(15) -0.0038(11) -0.0082(12) 0.0018(12)
C7 0.0441(18) 0.0220(14) 0.0419(16) 0.0006(12) -0.0075(13) 0.0059(13)
C8 0.0424(17) 0.0212(14) 0.0424(16) -0.0008(12) -0.0078(13) 0.0079(12)
C9 0.0347(15) 0.0201(13) 0.0423(16) -0.0060(11) -0.0095(12) 0.0050(11)
C10 0.0405(16) 0.0227(14) 0.0403(15) -0.0101(11) -0.0077(13) 0.0105(12)
C11 0.0390(16) 0.0281(15) 0.0372(15) -0.0101(12) -0.0034(12) 0.0069(12)
C12 0.057(2) 0.0352(18) 0.0441(18) -0.0095(14) 0.0032(15) 0.0164(16)
C13 0.060(2) 0.0394(18) 0.0350(16) -0.0079(13) 0.0037(15) 0.0134(16)
C14 0.0367(16) 0.0314(15) 0.0342(15) -0.0066(12) -0.0025(12) 0.0054(13)
C15 0.0389(16) 0.0296(15) 0.0305(14) -0.0038(11) -0.0012(12) 0.0008(12)
C16 0.0391(16) 0.0281(15) 0.0347(15) -0.0024(11) -0.0025(12) 0.0004(13)
C17 0.068(2) 0.0267(16) 0.0411(17) -0.0015(13) 0.0072(16) -0.0019(15)
C18 0.061(2) 0.0219(15) 0.0455(17) 0.0004(12) 0.0041(15) 0.0034(14)
C19 0.0407(16) 0.0193(13) 0.0400(15) -0.0059(11) -0.0065(13) 0.0033(12)
C20 0.0372(16) 0.0164(13) 0.0400(15) -0.0053(11) -0.0065(12) 0.0053(11)
C21 0.0427(17) 0.0190(13) 0.0325(14) -0.0035(10) -0.0049(12) 0.0040(12)
C22 0.0418(17) 0.0277(15) 0.0370(15) -0.0036(12) -0.0051(13) 0.0063(13)
C23 0.0394(17) 0.0316(16) 0.0539(19) -0.0088(14) 0.0013(14) 0.0022(13)
C24 0.055(2) 0.0264(15) 0.0446(17) 0.0009(13) 0.0109(15) 0.0029(14)
C25 0.064(2) 0.058(2) 0.0366(17) 0.0099(15) -0.0125(16) 0.0016(19)
C26 0.0471(19) 0.049(2) 0.0406(17) 0.0036(14) -0.0125(14) -0.0078(16)
C27 0.0455(18) 0.0265(15) 0.0420(16) -0.0124(12) -0.0088(13) 0.0132(13)
C28 0.060(2) 0.0279(16) 0.058(2) -0.0127(14) -0.0117(17) 0.0108(15)
C29 0.079(3) 0.0287(18) 0.071(2) -0.0171(17) -0.024(2) 0.0146(18)
C30 0.074(3) 0.039(2) 0.078(3) -0.0252(19) -0.028(2) 0.031(2)
C31 0.056(2) 0.052(2) 0.069(2) -0.0283(19) -0.0172(19) 0.0329(19)
C32 0.051(2) 0.0362(18) 0.0471(18) -0.0134(14) -0.0050(15) 0.0143(15)
C33 0.0472(18) 0.0299(16) 0.0338(15) -0.0024(12) 0.0030(13) 0.0035(14)
C36 0.059(2) 0.048(2) 0.0402(18) 0.0043(15) 0.0056(16) 0.0080(17)
C34 0.053(4) 0.043(4) 0.038(3) -0.005(3) -0.003(2) -0.005(3)
C35 0.073(5) 0.054(5) 0.033(3) -0.006(3) -0.004(3) -0.001(4)
C37 0.067(5) 0.056(5) 0.057(4) 0.010(3) 0.001(3) -0.017(4)
C38 0.068(4) 0.047(5) 0.045(3) 0.000(3) -0.007(3) -0.008(4)
C34A 0.051(7) 0.072(10) 0.049(6) 0.006(6) -0.002(5) -0.006(7)
C35A 0.065(8) 0.078(11) 0.043(6) 0.000(6) -0.007(5) 0.004(7)
C37A 0.047(6) 0.040(7) 0.045(5) 0.001(4) 0.011(4) 0.007(5)
C38A 0.044(5) 0.044(7) 0.028(4) -0.003(4) 0.002(3) -0.001(5)
C39 0.0418(17) 0.0176(13) 0.0347(14) -0.0012(11) 0.0004(12) 0.0044(12)
C40 0.0417(17) 0.0227(14) 0.0521(18) -0.0079(13) -0.0047(14) 0.0018(13)
C41 0.0368(17) 0.0299(16) 0.0546(19) -0.0056(13) -0.0012(14) 0.0106(13)
C43 0.059(2) 0.0195(14) 0.059(2) -0.0120(13) -0.0099(16) 0.0027(14)
C42 0.0488(18) 0.0171(13) 0.0437(16) -0.0017(11) 0.0053(14) 0.0057(12)
C44 0.0417(18) 0.0225(14) 0.0560(19) -0.0085(13) -0.0103(14) 0.0055(13)
C45 0.0453(19) 0.0356(17) 0.0472(18) 0.0010(14) -0.0153(15) -0.0003(14)
C46 0.048(2) 0.0389(19) 0.057(2) -0.0054(15) -0.0111(16) -0.0041(15)
C47 0.0360(16) 0.045(2) 0.0479(18) -0.0163(15) -0.0103(14) 0.0029(14)
C48 0.051(2) 0.0436(19) 0.0404(17) -0.0034(14) -0.0132(15) 0.0081(16)
C49 0.0429(18) 0.0333(16) 0.0428(17) -0.0032(13) -0.0115(14) 0.0022(13)
C50 0.054(2) 0.064(3) 0.058(2) -0.0101(19) -0.0144(19) -0.007(2)
N6 0.069(2) 0.094(3) 0.081(3) -0.028(2) -0.030(2) -0.012(2)
Cl1 0.0787(7) 0.0457(5) 0.0694(6) 0.0124(4) 0.0302(5) 0.0068(5)
Cl2 0.1193(12) 0.0564(7) 0.1670(15) -0.0549(9) -0.0601(11) 0.0601(8)
Cl3 0.0942(9) 0.0724(7) 0.0468(5) 0.0171(5) 0.0170(5) 0.0136(6)
Cl4 0.0670(6) 0.0220(4) 0.0838(7) -0.0141(4) 0.0133(5) 0.0104(4)

loop_
_atom_type_symbol
_atom_type_description
_atom_type_scat_dispersion_real
_atom_type_scat_dispersion_imag
_atom_type_scat_source
C C 0.0033 0.0016 'International Tables Vol C Tables 4.2.6.8 and 6.1.1.4'
H H 0.0000 0.0000 'International Tables Vol C Tables 4.2.6.8 and 6.1.1.4'
N N 0.0061 0.0033 'International Tables Vol C Tables 4.2.6.8 and 6.1.1.4'
Cl Cl 0.1484 0.1585 'International Tables Vol C Tables 4.2.6.8 and 6.1.1.4'
Co Co 0.3494 0.9721 'International Tables Vol C Tables 4.2.6.8 and 6.1.1.4'

loop_
_geom_angle_atom_site_label_1
_geom_angle_atom_site_label_2
_geom_angle_atom_site_label_3
_geom_angle
_geom_angle_site_symmetry_1
_geom_angle_site_symmetry_3
_geom_angle_publ_flag
N1 Co N2 89.57(10) . . ?
N1 Co N4 89.85(10) . . ?
N2 Co N4 169.84(10) . . ?
N1 Co N3 175.71(10) . . ?
N2 Co N3 90.15(10) . . ?
N4 Co N3 89.67(11) . . ?
N1 Co N5 94.24(9) . . ?
N2 Co N5 94.55(10) . . ?
N4 Co N5 95.62(10) . . ?
N3 Co N5 90.05(10) . . ?
C4 N1 C1 105.3(2) . . ?
C4 N1 Co 126.90(18) . . ?
C1 N1 Co 127.74(19) . . ?
C14 N3 C11 105.5(2) . . ?
C14 N3 Co 126.92(19) . . ?
C11 N3 Co 127.3(2) . . ?
C6 N2 C9 104.8(2) . . ?
C6 N2 Co 127.94(19) . . ?
C9 N2 Co 127.3(2) . . ?
C49 N5 C45 117.7(3) . . ?
C49 N5 Co 120.7(2) . . ?
C45 N5 Co 121.4(2) . . ?
C16 N4 C19 104.7(2) . . ?
C16 N4 Co 127.5(2) . . ?
C19 N4 Co 127.8(2) . . ?
N1 C1 C20 125.5(3) . . ?
N1 C1 C2 110.3(2) . . ?
C20 C1 C2 124.2(3) . . ?
C3 C2 C1 106.9(2) . . ?
C2 C3 C4 107.4(3) . . ?
N1 C4 C5 126.5(3) . . ?
N1 C4 C3 110.0(2) . . ?
C5 C4 C3 123.1(3) . . ?
C4 C5 C6 122.1(3) . . ?
C4 C5 C21 118.4(2) . . ?
C6 C5 C21 119.4(3) . . ?
N2 C6 C5 124.9(3) . . ?
N2 C6 C7 110.8(3) . . ?
C5 C6 C7 124.3(3) . . ?
C8 C7 C6 106.8(3) . . ?
C7 C8 C9 107.6(3) . . ?
C10 C9 N2 125.5(3) . . ?
C10 C9 C8 124.4(3) . . ?
N2 C9 C8 109.9(3) . . ?
C11 C10 C9 123.4(3) . . ?
C11 C10 C27 118.9(3) . . ?
C9 C10 C27 117.7(3) . . ?
N3 C11 C10 125.8(3) . . ?
N3 C11 C12 110.0(3) . . ?
C10 C11 C12 124.2(3) . . ?
C13 C12 C11 107.1(3) . . ?
C12 C13 C14 106.7(3) . . ?
N3 C14 C15 126.2(3) . . ?
N3 C14 C13 110.7(3) . . ?
C15 C14 C13 123.1(3) . . ?
C14 C15 C16 122.5(3) . . ?
C14 C15 C33 118.9(3) . . ?
C16 C15 C33 118.6(3) . . ?
N4 C16 C15 125.6(3) . . ?
N4 C16 C17 110.6(3) . . ?
C15 C16 C17 123.8(3) . . ?
C18 C17 C16 107.2(3) . . ?
C17 C18 C19 107.4(3) . . ?
C20 C19 N4 125.4(3) . . ?
C20 C19 C18 124.3(3) . . ?
N4 C19 C18 110.2(3) . . ?
C19 C20 C1 123.6(3) . . ?
C19 C20 C39 119.0(3) . . ?
C1 C20 C39 117.3(3) . . ?
C22 C21 C26 118.3(3) . . ?
C22 C21 C5 119.9(3) . . ?
C26 C21 C5 121.9(3) . . ?
C21 C22 C23 121.5(3) . . ?
C24 C23 C22 118.7(3) . . ?
C23 C24 C25 121.5(3) . . ?
C23 C24 Cl1 119.2(3) . . ?
C25 C24 Cl1 119.3(3) . . ?
C24 C25 C26 119.5(3) . . ?
C25 C26 C21 120.6(3) . . ?
C32 C27 C28 117.9(3) . . ?
C32 C27 C10 121.6(3) . . ?
C28 C27 C10 120.5(3) . . ?
C27 C28 C29 120.8(4) . . ?
C30 C29 C28 119.5(4) . . ?
C29 C30 C31 121.4(3) . . ?
C29 C30 Cl2 119.1(3) . . ?
C31 C30 Cl2 119.5(3) . . ?
C30 C31 C32 119.0(4) . . ?
C27 C32 C31 121.5(4) . . ?
C34A C33 C38A 118.9(7) . . ?
C38 C33 C34 118.2(4) . . ?
C34A C33 C15 118.9(6) . . ?
C38A C33 C15 122.2(5) . . ?
C38 C33 C15 122.2(4) . . ?
C34 C33 C15 119.5(4) . . ?
C37 C36 C35 121.2(5) . . ?
C35A C36 C37A 121.5(7) . . ?
C37 C36 Cl3 118.6(4) . . ?
C35A C36 Cl3 118.7(6) . . ?
C35 C36 Cl3 120.2(4) . . ?
C37A C36 Cl3 119.7(5) . . ?
C35 C34 C33 120.3(6) . . ?
C36 C35 C34 119.4(6) . . ?
C36 C37 C38 120.3(6) . . ?
C33 C38 C37 120.4(6) . . ?
C33 C34A C35A 120.9(11) . . ?
C36 C35A C34A 119.2(11) . . ?
C38A C37A C36 117.5(9) . . ?
C33 C38A C37A 121.8(9) . . ?
C40 C39 C44 118.5(3) . . ?
C40 C39 C20 121.4(3) . . ?
C44 C39 C20 120.1(3) . . ?
C41 C40 C39 121.6(3) . . ?
C40 C41 C42 118.7(3) . . ?
C42 C43 C44 119.2(3) . . ?
C43 C42 C41 121.3(3) . . ?
C43 C42 Cl4 119.4(3) . . ?
C41 C42 Cl4 119.3(2) . . ?
C39 C44 C43 120.7(3) . . ?
N5 C45 C46 122.8(3) . . ?
C47 C46 C45 118.8(3) . . ?
C46 C47 C48 118.9(3) . . ?
C46 C47 C50 121.5(3) . . ?
C48 C47 C50 119.6(3) . . ?
C49 C48 C47 117.8(3) . . ?
N5 C49 C48 124.0(3) . . ?
N6 C50 C47 179.1(5) . . ?

loop_
_geom_bond_atom_site_label_1
_geom_bond_atom_site_label_2
_geom_bond_distance
_geom_bond_site_symmetry_2
_geom_bond_publ_flag
Co N1 1.969(2) . ?
Co N2 1.976(2) . ?
Co N4 1.980(2) . ?
Co N3 1.983(2) . ?
Co N5 2.196(3) . ?
N1 C4 1.371(4) . ?
N1 C1 1.383(3) . ?
N3 C14 1.374(4) . ?
N3 C11 1.376(4) . ?
N2 C6 1.378(4) . ?
N2 C9 1.387(4) . ?
N5 C49 1.326(4) . ?
N5 C45 1.338(4) . ?
N4 C16 1.379(4) . ?
N4 C19 1.380(4) . ?
C1 C20 1.386(4) . ?
C1 C2 1.428(4) . ?
C2 C3 1.343(4) . ?
C3 C4 1.435(4) . ?
C4 C5 1.390(4) . ?
C5 C6 1.398(4) . ?
C5 C21 1.492(4) . ?
C6 C7 1.437(4) . ?
C7 C8 1.339(5) . ?
C8 C9 1.439(4) . ?
C9 C10 1.387(4) . ?
C10 C11 1.387(4) . ?
C10 C27 1.508(4) . ?
C11 C12 1.436(4) . ?
C12 C13 1.356(5) . ?
C13 C14 1.429(4) . ?
C14 C15 1.394(4) . ?
C15 C16 1.398(4) . ?
C15 C33 1.496(4) . ?
C16 C17 1.433(4) . ?
C17 C18 1.332(5) . ?
C18 C19 1.437(4) . ?
C19 C20 1.379(4) . ?
C20 C39 1.503(4) . ?
C21 C22 1.378(5) . ?
C21 C26 1.398(4) . ?
C22 C23 1.390(5) . ?
C23 C24 1.369(5) . ?
C24 C25 1.372(6) . ?
C24 Cl1 1.743(3) . ?
C25 C26 1.380(5) . ?
C27 C32 1.384(5) . ?
C27 C28 1.385(5) . ?
C28 C29 1.392(5) . ?
C29 C30 1.358(6) . ?
C30 C31 1.366(7) . ?
C30 Cl2 1.742(4) . ?
C31 C32 1.386(5) . ?
C33 C34A 1.373(13) . ?
C33 C38A 1.378(10) . ?
C33 C38 1.383(8) . ?
C33 C34 1.391(7) . ?
C36 C37 1.324(9) . ?
C36 C35A 1.354(14) . ?
C36 C35 1.380(8) . ?
C36 C37A 1.408(13) . ?
C36 Cl3 1.745(4) . ?
C34 C35 1.390(8) . ?
C37 C38 1.399(9) . ?
C34A C35A 1.402(16) . ?
C37A C38A 1.391(13) . ?
C39 C40 1.384(5) . ?
C39 C44 1.385(4) . ?
C40 C41 1.379(4) . ?
C41 C42 1.381(5) . ?
C43 C42 1.373(5) . ?
C43 C44 1.391(4) . ?
C42 Cl4 1.743(3) . ?
C45 C46 1.384(5) . ?
C46 C47 1.379(5) . ?
C47 C48 1.392(5) . ?
C47 C50 1.446(5) . ?
C48 C49 1.382(5) . ?
C50 N6 1.146(5) . ?
